data_4029169
loop_
_publ_author_name
'Jim\'enez-Os\'es, Gonzalo'
'Aydillo, Carlos'
'Busto, Jes\'us H'
'Zurbano, Mar\'ia M'
'Peregrina, Jes\'us M'
'Avenoza, Alberto'

_publ_section_title
;
 Influence of amino Acid stereocenters on the formation of bicyclic
 n,o-acetals.
;
_journal_issue 6
_journal_name_full 'The Journal of organic chemistry'
_journal_page_first 2556
_journal_page_last 2563
_journal_paper_doi 10.1021/jo500015c
_journal_volume 79
_journal_year 2014
_chemical_absolute_configuration syn
_chemical_formula_sum 'C12 H17 N O6'
_chemical_formula_weight 271.27
_chemical_name_systematic
;
 ?
;
_space_group_IT_number 19
_symmetry_cell_setting orthorhombic
_symmetry_space_group_name_Hall 'P 2ac 2ab'
_symmetry_space_group_name_H-M 'P 21 21 21'
_atom_sites_solution_hydrogens geom
_atom_sites_solution_primary direct
_atom_sites_solution_secondary difmap
_audit_creation_method SHELXL-97
_cell_angle_alpha 90.00
_cell_angle_beta 90.00
_cell_angle_gamma 90.00
_cell_formula_units_Z 4
_cell_length_a 6.0540(7)
_cell_length_b 9.9480(14)
_cell_length_c 20.427(3)
_cell_measurement_reflns_used 7736
_cell_measurement_temperature 173(2)
_cell_measurement_theta_max 27.48
_cell_measurement_theta_min 0.41
_cell_volume 1230.2(3)
_computing_cell_refinement 'Denzo and Scalepak (1997)'
_computing_data_collection 'Nonius Kappa CCD'
_computing_data_reduction 'Denzo and Scalepak (1997)'
_computing_molecular_graphics 'ORTEP III'
_computing_publication_material 'SHELXL-97 (Sheldrick, 1997)'
_computing_structure_refinement 'SHELXL-97 (Sheldrick, 1997)'
_computing_structure_solution 'SHELXS-97 (Sheldrick, 1990)'
_diffrn_ambient_temperature 173(2)
_diffrn_measured_fraction_theta_full 0.992
_diffrn_measured_fraction_theta_max 0.991
_diffrn_measurement_device_type 'Nonius Kappa CCD'
_diffrn_measurement_method CCD
_diffrn_radiation_monochromator graphite
_diffrn_radiation_source 'fine-focus sealed tube'
_diffrn_radiation_type MoK\a
_diffrn_radiation_wavelength 0.71073
_diffrn_reflns_av_R_equivalents 0.1171
_diffrn_reflns_av_sigmaI/netI 0.1308
_diffrn_reflns_limit_h_max 7
_diffrn_reflns_limit_h_min -7
_diffrn_reflns_limit_k_max 12
_diffrn_reflns_limit_k_min -12
_diffrn_reflns_limit_l_max 17
_diffrn_reflns_limit_l_min -26
_diffrn_reflns_number 6937
_diffrn_reflns_theta_full 27.00
_diffrn_reflns_theta_max 27.44
_diffrn_reflns_theta_min 3.63
_exptl_absorpt_coefficient_mu 0.118
_exptl_absorpt_correction_T_max 0.9941
_exptl_absorpt_correction_T_min 0.9325
_exptl_absorpt_correction_type none
_exptl_crystal_colour colourless
_exptl_crystal_density_diffrn 1.465
_exptl_crystal_density_method 'not measured'
_exptl_crystal_description prism
_exptl_crystal_F_000 576
_exptl_crystal_size_max 0.60
_exptl_crystal_size_mid 0.30
_exptl_crystal_size_min 0.05
_refine_diff_density_max 0.429
_refine_diff_density_min -0.371
_refine_diff_density_rms 0.092
_refine_ls_abs_structure_details 'Flack H D (1983), Acta Cryst. A39, 876-881'
_refine_ls_abs_structure_Flack -2(3)
_refine_ls_extinction_method none
_refine_ls_goodness_of_fit_ref 1.098
_refine_ls_hydrogen_treatment refxyz
_refine_ls_matrix_type full
_refine_ls_number_parameters 172
_refine_ls_number_reflns 2747
_refine_ls_number_restraints 0
_refine_ls_restrained_S_all 1.098
_refine_ls_R_factor_all 0.1589
_refine_ls_R_factor_gt 0.0913
_refine_ls_shift/su_max 0.000
_refine_ls_shift/su_mean 0.000
_refine_ls_structure_factor_coef Fsqd
_refine_ls_weighting_details 'calc w=1/[\s^2^(Fo^2^)+(0.0691P)^2^+2.2584P] where P=(Fo^2^+2Fc^2^)/3'
_refine_ls_weighting_scheme calc
_refine_ls_wR_factor_gt 0.1901
_refine_ls_wR_factor_ref 0.2263
_reflns_number_gt 1694
_reflns_number_total 2747
_reflns_threshold_expression >2sigma(I)
_cod_data_source_file jo500015c_si_003.cif
_cod_data_source_block shelxl
_cod_depositor_comments
;
The following automatic conversions were performed:

'_symmetry_cell_setting' value 'Orthorhombic' changed to
'orthorhombic' according to
/usr/data/users/saulius/crontab/automatic-downloads/current/ACS/lib/dictionaries/cif_core.dic
dictionary named 'cif_core.dic' version 2.4.2 from 2011-04-26.

Automatic conversion script
Id: cif_fix_values 2281 2013-09-26 08:29:07Z andrius 
;
_cod_database_code 4029169

loop_
_symmetry_equiv_pos_as_xyz
'x, y, z'
'-x+1/2, -y, z+1/2'
'x+1/2, -y+1/2, -z'
'-x, y+1/2, -z+1/2'

loop_
_atom_site_label
_atom_site_type_symbol
_atom_site_fract_x
_atom_site_fract_y
_atom_site_fract_z
_atom_site_U_iso_or_equiv
_atom_site_adp_type
_atom_site_occupancy
_atom_site_symmetry_multiplicity
_atom_site_calc_flag
_atom_site_refinement_flags
O1 O 0.1196(7) 0.1049(4) 0.10687(19) 0.0353(10) Uani 1 1 d .
O2 O 0.1016(7) -0.1306(3) 0.16347(17) 0.0308(9) Uani 1 1 d .
O3 O -0.0742(8) -0.4365(4) 0.1398(2) 0.0397(11) Uani 1 1 d .
O4 O -0.3808(7) -0.0394(4) 0.00700(18) 0.0322(10) Uani 1 1 d .
O5 O -0.3456(7) -0.3995(4) 0.06740(19) 0.0344(10) Uani 1 1 d .
O6 O -0.2585(7) 0.0986(3) 0.08656(17) 0.0282(9) Uani 1 1 d .
C7 C -0.1604(11) -0.3680(5) 0.0987(3) 0.0301(13) Uani 1 1 d .
N8 N -0.2126(8) -0.1226(4) 0.1002(2) 0.0270(11) Uani 1 1 d .
C9 C -0.2901(10) -0.0258(5) 0.0593(3) 0.0294(13) Uani 1 1 d .
C10 C -0.0748(10) -0.2321(5) 0.0746(3) 0.0300(14) Uani 1 1 d .
H10 H -0.0716 -0.2297 0.0257 0.036 Uiso 1 1 calc R
C11 C 0.1634(12) 0.2351(5) 0.0800(3) 0.0418(17) Uani 1 1 d .
H11A H 0.3116 0.2361 0.0607 0.063 Uiso 1 1 calc R
H11B H 0.1548 0.3027 0.1148 0.063 Uiso 1 1 calc R
H11C H 0.0538 0.2555 0.0461 0.063 Uiso 1 1 calc R
C12 C -0.0994(10) -0.0635(5) 0.1580(3) 0.0262(12) Uani 1 1 d .
C13 C -0.2303(11) -0.0785(6) 0.2204(3) 0.0321(14) Uani 1 1 d .
H13A H -0.1355 -0.0549 0.2581 0.039 Uiso 1 1 calc R
H13B H -0.2762 -0.1734 0.2254 0.039 Uiso 1 1 calc R
C14 C -0.4330(11) 0.0105(5) 0.2205(3) 0.0332(14) Uani 1 1 d .
H14A H -0.5233 -0.0095 0.2597 0.040 Uiso 1 1 calc R
H14B H -0.5235 -0.0093 0.1813 0.040 Uiso 1 1 calc R
C15 C 0.1506(10) -0.1963(5) 0.1023(3) 0.0303(14) Uani 1 1 d .
H15A H 0.2406 -0.2781 0.1095 0.036 Uiso 1 1 calc R
H15B H 0.2312 -0.1352 0.0724 0.036 Uiso 1 1 calc R
C16 C -0.4368(12) -0.5299(5) 0.0835(3) 0.0408(17) Uani 1 1 d .
H16A H -0.5724 -0.5446 0.0583 0.061 Uiso 1 1 calc R
H16B H -0.4704 -0.5334 0.1304 0.061 Uiso 1 1 calc R
H16C H -0.3291 -0.6001 0.0727 0.061 Uiso 1 1 calc R
C17 C -0.3691(12) 0.1608(6) 0.2205(3) 0.0359(15) Uani 1 1 d .
H17A H -0.4807 0.2121 0.1954 0.043 Uiso 1 1 calc R
H17B H -0.3704 0.1946 0.2661 0.043 Uiso 1 1 calc R
C18 C -0.1422(10) 0.1850(5) 0.1909(3) 0.0309(14) Uani 1 1 d .
H18A H -0.1358 0.2780 0.1737 0.037 Uiso 1 1 calc R
H18B H -0.0292 0.1769 0.2257 0.037 Uiso 1 1 calc R
C19 C -0.0871(11) 0.0887(5) 0.1366(3) 0.0297(13) Uani 1 1 d .

loop_
_atom_site_aniso_label
_atom_site_aniso_U_11
_atom_site_aniso_U_22
_atom_site_aniso_U_33
_atom_site_aniso_U_23
_atom_site_aniso_U_13
_atom_site_aniso_U_12
O1 0.043(3) 0.0193(18) 0.044(2) 0.0039(17) 0.004(2) -0.002(2)
O2 0.037(2) 0.0231(19) 0.033(2) -0.0017(16) -0.001(2) 0.0032(19)
O3 0.054(3) 0.027(2) 0.039(2) 0.0048(18) -0.007(2) -0.003(2)
O4 0.048(3) 0.0220(18) 0.026(2) -0.0001(15) -0.007(2) 0.002(2)
O5 0.046(3) 0.0210(19) 0.036(2) 0.0019(17) -0.007(2) 0.0011(19)
O6 0.040(2) 0.0164(17) 0.029(2) -0.0003(16) -0.0036(19) 0.0001(18)
C7 0.041(4) 0.024(3) 0.025(3) -0.003(2) 0.002(3) 0.008(3)
N8 0.038(3) 0.017(2) 0.026(2) 0.0010(19) -0.005(2) -0.001(2)
C9 0.035(3) 0.020(3) 0.033(3) 0.002(2) 0.010(3) 0.000(3)
C10 0.046(4) 0.016(2) 0.029(3) 0.000(2) -0.006(3) 0.009(3)
C11 0.055(4) 0.021(3) 0.049(4) 0.004(3) 0.003(3) -0.004(3)
C12 0.033(3) 0.014(2) 0.031(3) 0.001(2) -0.003(3) -0.003(3)
C13 0.041(4) 0.031(3) 0.024(3) 0.000(2) 0.002(3) -0.002(3)
C14 0.040(4) 0.030(3) 0.029(3) -0.004(2) 0.007(3) -0.002(3)
C15 0.039(4) 0.021(3) 0.031(3) 0.000(2) 0.006(3) 0.004(3)
C16 0.057(4) 0.017(3) 0.048(4) 0.006(3) -0.010(3) -0.006(3)
C17 0.047(4) 0.027(3) 0.033(3) -0.007(2) 0.001(3) 0.007(3)
C18 0.040(4) 0.018(3) 0.034(3) -0.004(2) -0.005(3) 0.000(3)
C19 0.035(3) 0.022(3) 0.032(3) 0.001(2) -0.002(3) -0.002(3)

loop_
_atom_type_symbol
_atom_type_description
_atom_type_scat_dispersion_real
_atom_type_scat_dispersion_imag
_atom_type_scat_source
C C 0.0033 0.0016 'International Tables Vol C Tables 4.2.6.8 and 6.1.1.4'
H H 0.0000 0.0000 'International Tables Vol C Tables 4.2.6.8 and 6.1.1.4'
N N 0.0061 0.0033 'International Tables Vol C Tables 4.2.6.8 and 6.1.1.4'
O O 0.0106 0.0060 'International Tables Vol C Tables 4.2.6.8 and 6.1.1.4'

loop_
_geom_angle_atom_site_label_1
_geom_angle_atom_site_label_2
_geom_angle_atom_site_label_3
_geom_angle
C19 O1 C11 115.8(5)
C12 O2 C15 109.1(4)
C7 O5 C16 115.1(4)
C9 O6 C19 108.8(4)
O3 C7 O5 124.7(5)
O3 C7 C10 125.5(6)
O5 C7 C10 109.9(5)
C9 N8 C10 120.2(4)
C9 N8 C12 111.5(4)
C10 N8 C12 108.3(4)
O4 C9 N8 128.4(5)
O4 C9 O6 121.5(5)
N8 C9 O6 110.0(5)
N8 C10 C15 101.8(4)
N8 C10 C7 110.4(5)
C15 C10 C7 113.0(5)
N8 C10 H10 110.4
C15 C10 H10 110.4
C7 C10 H10 110.4
O1 C11 H11A 109.5
O1 C11 H11B 109.5
H11A C11 H11B 109.5
O1 C11 H11C 109.5
H11A C11 H11C 109.5
H11B C11 H11C 109.5
O2 C12 N8 106.1(4)
O2 C12 C13 110.1(4)
N8 C12 C13 112.9(5)
O2 C12 C19 116.2(5)
N8 C12 C19 100.4(4)
C13 C12 C19 110.7(4)
C12 C13 C14 111.7(5)
C12 C13 H13A 109.3
C14 C13 H13A 109.3
C12 C13 H13B 109.3
C14 C13 H13B 109.3
H13A C13 H13B 107.9
C13 C14 C17 111.3(5)
C13 C14 H14A 109.4
C17 C14 H14A 109.4
C13 C14 H14B 109.4
C17 C14 H14B 109.4
H14A C14 H14B 108.0
O2 C15 C10 104.1(5)
O2 C15 H15A 110.9
C10 C15 H15A 110.9
O2 C15 H15B 110.9
C10 C15 H15B 110.9
H15A C15 H15B 109.0
O5 C16 H16A 109.5
O5 C16 H16B 109.5
H16A C16 H16B 109.5
O5 C16 H16C 109.5
H16A C16 H16C 109.5
H16B C16 H16C 109.5
C18 C17 C14 112.3(5)
C18 C17 H17A 109.2
C14 C17 H17A 109.2
C18 C17 H17B 109.2
C14 C17 H17B 109.2
H17A C17 H17B 107.9
C19 C18 C17 113.2(5)
C19 C18 H18A 108.9
C17 C18 H18A 108.9
C19 C18 H18B 108.9
C17 C18 H18B 108.9
H18A C18 H18B 107.8
O1 C19 O6 109.0(4)
O1 C19 C18 116.4(5)
O6 C19 C18 108.4(5)
O1 C19 C12 105.8(5)
O6 C19 C12 103.0(4)
C18 C19 C12 113.3(5)

loop_
_geom_bond_atom_site_label_1
_geom_bond_atom_site_label_2
_geom_bond_distance
O1 C19 1.400(8)
O1 C11 1.431(6)
O2 C12 1.392(7)
O2 C15 1.441(6)
O3 C7 1.201(7)
O4 C9 1.209(7)
O5 C7 1.329(7)
O5 C16 1.448(7)
O6 C9 1.370(6)
O6 C19 1.459(7)
C7 C10 1.529(8)
N8 C9 1.357(7)
N8 C10 1.468(7)
N8 C12 1.487(7)
C10 C15 1.519(9)
C10 H10 1.0000
C11 H11A 0.9800
C11 H11B 0.9800
C11 H11C 0.9800
C12 C13 1.508(8)
C12 C19 1.578(7)
C13 C14 1.513(8)
C13 H13A 0.9900
C13 H13B 0.9900
C14 C17 1.545(8)
C14 H14A 0.9900
C14 H14B 0.9900
C15 H15A 0.9900
C15 H15B 0.9900
C16 H16A 0.9800
C16 H16B 0.9800
C16 H16C 0.9800
C17 C18 1.521(9)
C17 H17A 0.9900
C17 H17B 0.9900
C18 C19 1.503(8)
C18 H18A 0.9900
C18 H18B 0.9900

loop_
_geom_torsion_atom_site_label_1
_geom_torsion_atom_site_label_2
_geom_torsion_atom_site_label_3
_geom_torsion_atom_site_label_4
_geom_torsion
C16 O5 C7 O3 -3.2(8)
C16 O5 C7 C10 176.8(5)
C10 N8 C9 O4 48.1(9)
C12 N8 C9 O4 176.5(6)
C10 N8 C9 O6 -133.9(5)
C12 N8 C9 O6 -5.5(6)
C19 O6 C9 O4 -161.5(5)
C19 O6 C9 N8 20.3(6)
C9 N8 C10 C15 108.6(5)
C12 N8 C10 C15 -21.2(5)
C9 N8 C10 C7 -131.1(5)
C12 N8 C10 C7 99.1(5)
O3 C7 C10 N8 -106.5(7)
O5 C7 C10 N8 73.4(5)
O3 C7 C10 C15 6.8(8)
O5 C7 C10 C15 -173.3(4)
C15 O2 C12 N8 17.8(5)
C15 O2 C12 C13 140.3(4)
C15 O2 C12 C19 -92.7(5)
C9 N8 C12 O2 -131.3(5)
C10 N8 C12 O2 3.2(5)
C9 N8 C12 C13 108.0(5)
C10 N8 C12 C13 -117.5(5)
C9 N8 C12 C19 -9.9(6)
C10 N8 C12 C19 124.6(5)
O2 C12 C13 C14 171.1(4)
N8 C12 C13 C14 -70.5(6)
C19 C12 C13 C14 41.2(6)
C12 C13 C14 C17 -65.4(6)
C12 O2 C15 C10 -31.3(5)
N8 C10 C15 O2 31.2(5)
C7 C10 C15 O2 -87.2(5)
C13 C14 C17 C18 25.5(7)
C14 C17 C18 C19 33.2(7)
C11 O1 C19 O6 66.5(5)
C11 O1 C19 C18 -56.4(7)
C11 O1 C19 C12 176.7(5)
C9 O6 C19 O1 86.7(5)
C9 O6 C19 C18 -145.8(5)
C9 O6 C19 C12 -25.4(6)
C17 C18 C19 O1 -180.0(5)
C17 C18 C19 O6 56.8(6)
C17 C18 C19 C12 -56.9(6)
O2 C12 C19 O1 19.9(6)
N8 C12 C19 O1 -93.9(5)
C13 C12 C19 O1 146.6(5)
O2 C12 C19 O6 134.3(5)
N8 C12 C19 O6 20.4(5)
C13 C12 C19 O6 -99.1(5)
O2 C12 C19 C18 -108.8(6)
N8 C12 C19 C18 137.4(5)
C13 C12 C19 C18 17.8(7)
